data_9001722
loop_
_publ_author_name
'Hazen, R. M.'
'Downs, R. T.'
'Finger, L. W.'

_publ_section_title
;High-pressure crystal chemistry of LiScSiO4: An olivine with nearly isotropic
 compression Sample: #1, P = 0.06 GPa
;
_journal_name_full 'American Mineralogist'
_journal_page_first 327
_journal_page_last 334
_journal_volume 81
_journal_year 1996
_chemical_formula_structural LiScSiO4
_chemical_formula_sum 'Li O4 Sc Si'
_space_group_IT_number 62
_symmetry_space_group_name_Hall '-P 2c 2ab'
_symmetry_space_group_name_H-M 'P b n m'
_cell_angle_alpha 90
_cell_angle_beta 90
_cell_angle_gamma 90
_cell_length_a 4.8189
_cell_length_b 10.4373
_cell_length_c 5.9695
_cell_formula_units_Z 4
_cell_volume 300.244
_database_code_amcsd 0001778
_diffrn_ambient_pressure 60000
_exptl_crystal_density_diffrn 3.185
_cod_original_formula_sum 'Si Li Sc O4'
_cod_database_code 9001722
_amcsd_formula_title LiScSiO4

loop_
_space_group_symop_operation_xyz
x,y,z
x,y,1/2-z
-x,-y,1/2+z
1/2+x,1/2-y,1/2+z
1/2-x,1/2+y,1/2-z
1/2-x,1/2+y,z
1/2+x,1/2-y,-z
-x,-y,-z

loop_
_atom_site_label
_atom_site_fract_x
_atom_site_fract_y
_atom_site_fract_z
_atom_site_U_iso_or_equiv
Si 0.43155 0.09101 0.25000 0.00557
Li 0.00000 0.00000 0.00000 0.02026
Sc 0.99261 0.27438 0.25000 0.00481
O1 0.76461 0.10096 0.25000 0.00722
O2 0.19659 0.44786 0.25000 0.00722
O3 0.28452 0.16788 0.03992 0.00608

loop_
_cod_related_entry_id
_cod_related_entry_database
_cod_related_entry_code
1 AMCSD 0001778
